data_9011431
loop_
_publ_author_name
'Edenharter, A.'

_publ_section_title
;
 Die kristallstruktur von heteromorphit, Pb7Sb8S19
;
_journal_name_full 'Zeitschrift fur Kristallographie'
_journal_page_first 193
_journal_page_last 202
_journal_paper_doi 10.1524/zkri.1980.151.3-4.193
_journal_volume 151
_journal_year 1980
_chemical_formula_sum 'Pb7 S19 Sb8'
_chemical_name_mineral Heteromorphite
_space_group_IT_number 15
_symmetry_space_group_name_Hall '-C 2yc'
_symmetry_space_group_name_H-M 'C 1 2/c 1'
_cell_angle_alpha 90
_cell_angle_beta 90.92
_cell_angle_gamma 90
_cell_length_a 13.628
_cell_length_b 11.943
_cell_length_c 21.285
_cell_formula_units_Z 4
_cell_volume 3463.883
_database_code_amcsd 0010822
_exptl_crystal_density_diffrn 5.817
_cod_original_formula_sum 'Pb7 Sb8 S19'
_cod_database_code 9011431

loop_
_space_group_symop_operation_xyz
x,y,z
1/2+x,1/2+y,z
x,-y,1/2+z
1/2+x,1/2-y,1/2+z
-x,y,1/2-z
1/2-x,1/2+y,1/2-z
-x,-y,-z
1/2-x,1/2-y,-z

loop_
_atom_site_aniso_label
_atom_site_aniso_U_11
_atom_site_aniso_U_22
_atom_site_aniso_U_33
_atom_site_aniso_U_12
_atom_site_aniso_U_13
_atom_site_aniso_U_23
Pb1 0.04327 0.03107 0.02983 0.00000 0.04701 0.00000
Pb2 0.03951 0.03324 0.06654 0.00412 0.02791 -0.01288
Pb3 0.03857 0.03179 0.05048 -0.00165 0.02351 0.00386
Pb4 0.03104 0.02601 0.02295 0.00495 0.03232 0.00000
Sbl 0.01975 0.01517 0.01836 0.00000 0.02791 0.00386
Sb2 0.02634 0.02890 0.02295 -0.00660 0.03379 0.00515
Sb3 0.02446 0.02240 0.01377 0.00412 0.02791 -0.00258
Sb4 0.02258 0.02096 0.01377 -0.00082 0.02204 -0.00644

loop_
_atom_site_label
_atom_site_fract_x
_atom_site_fract_y
_atom_site_fract_z
_atom_site_U_iso_or_equiv
Pb1 0.50000 0.00300 0.25000 ?
Pb2 0.35040 0.27860 0.42620 ?
Pb3 0.08080 0.17400 0.37050 ?
Pb4 0.19640 0.06980 0.18740 ?
Sbl 0.37560 0.39530 0.00780 ?
Sb2 0.39160 -0.00840 0.05520 ?
Sb3 0.15330 0.38250 0.10440 ?
Sb4 0.41530 0.31180 0.17780 ?
S1 0.50000 0.45120 0.25000 0.02052
S2 0.17810 0.38900 0.35920 0.02090
S3 0.08140 0.27200 0.18990 0.02698
S4 0.22770 0.10710 0.47510 0.01646
S5 0.28700 0.45600 0.17770 0.01469
S6 0.28240 0.16640 0.08160 0.02482
S7 0.35100 0.18700 0.25330 0.02596
S8 0.04220 -0.00080 0.08440 0.02280
S9 0.01020 0.27570 0.47400 0.02508
S10 0.45320 0.04370 0.37830 0.02634

loop_
_cod_related_entry_id
_cod_related_entry_database
_cod_related_entry_code
1 AMCSD 0010822
